data_1530279
loop_
_publ_author_name
'Lightfoot, P.'
'Cheetham, A.K.'
'Sleight, A.W.'

_publ_section_title
;
 Synthesis and crystal structure of K Mn2 O (P O4) (H P O4)
;
_journal_name_full 'Journal of Solid State Chemistry'
_journal_page_first 325
_journal_page_last 329
_journal_volume 73
_journal_year 1988
_chemical_formula_sum 'H K Mn2 O9 P2'
_chemical_name_systematic 'K Mn2 O (P O4) (H P O4)'
_space_group_IT_number 11
_symmetry_space_group_name_Hall '-P 2yb'
_symmetry_space_group_name_H-M 'P 1 21/m 1'
_cell_angle_alpha 90
_cell_angle_beta 107.67
_cell_angle_gamma 90
_cell_formula_units_Z 2
_cell_length_a 6.226
_cell_length_b 6.89
_cell_length_c 8.809
_cell_volume 360.053
_citation_journal_id_ASTM JSSCBI
_cod_data_source_file Lightfoot_JSSCBI_1988_1602.cif
_cod_data_source_block H1K1Mn2O9P2
_cod_original_cell_volume 360.0527
_cod_original_formula_sum 'H1 K1 Mn2 O9 P2'
_cod_database_code 1530279

loop_
_symmetry_equiv_pos_as_xyz
x,y,z
-x,y+1/2,-z
-x,-y,-z
x,-y-1/2,z

loop_
_atom_site_label
_atom_site_type_symbol
_atom_site_fract_x
_atom_site_fract_y
_atom_site_fract_z
_atom_site_occupancy
_atom_site_U_iso_or_equiv
Mn1 Mn+3 0.5 0 0 1 0.0
O7 O-2 0.5153 0.07046 0.7559 1 0.0
H1 H+1 0.09 0.25 0.514 1 0.0
K1 K+1 0.94812 0.25 0.82656 1 0.0
P1 P+5 0.89085 0.25 0.18995 1 0.0
O2 O-2 0.4192 0.25 0.0623 1 0.0
P2 P+5 0.43163 0.25 0.65307 1 0.0
O1 O-2 0.7895 0.25 0.3291 1 0.0
O6 O-2 0.8153 0.06801 0.08467 1 0.0
Mn2 Mn+3 0.46427 0.25 0.28702 1 0.0
O3 O-2 0.5208 0.25 0.5109 1 0.0
O5 O-2 0.1665 0.25 0.603 1 0.0
O4 O-2 0.1457 0.25 0.2613 1 0.0
